data_7238936
loop_
_publ_author_name
'Wang, Qiang'
'Xu, Zhouqing'
'Fan, Xuesen'

_publ_section_title
;
 Selective synthesis of oxygen-containing heterocycles via tandem
 reactions of 1,2-allenic ketones with ethyl 4-chloroacetoacetate
;
_journal_issue 13
_journal_name_full 'RSC Advances'
_journal_page_first 4156
_journal_paper_doi 10.1039/c3ra23432k
_journal_volume 3
_journal_year 2013
_chemical_formula_moiety 'C28 H19 Cl N2 O3'
_chemical_formula_sum 'C28 H19 Cl N2 O3'
_chemical_formula_weight 466.90
_space_group_IT_number 2
_space_group_name_Hall '-P 1'
_space_group_name_H-M_alt 'P -1'
_symmetry_cell_setting triclinic
_symmetry_space_group_name_H-M 'P -1'
_atom_sites_solution_hydrogens geom
_atom_sites_solution_primary direct
_atom_sites_solution_secondary difmap
_audit_creation_method SHELXL-97
_cell_angle_alpha 89.893(10)
_cell_angle_beta 76.026(7)
_cell_angle_gamma 80.083(8)
_cell_formula_units_Z 2
_cell_length_a 9.592(2)
_cell_length_b 10.080(3)
_cell_length_c 11.857(3)
_cell_measurement_reflns_used 3813
_cell_measurement_temperature 173(2)
_cell_measurement_theta_max 27.48
_cell_measurement_theta_min 1.77
_cell_volume 1094.9(5)
_computing_cell_refinement 'CrystalClear (Rigaku Inc., 2007)'
_computing_data_collection 'CrystalClear (Rigaku Inc., 2007)'
_computing_data_reduction 'CrystalClear (Rigaku Inc., 2007)'
_computing_molecular_graphics 'XP in Siemens SHELXTL (Sheldrick, 2008)'
_computing_publication_material 'SHELX97 (Sheldrick, 2008)'
_computing_structure_refinement 'SHELXL-97 (Sheldrick, 2008)'
_computing_structure_solution 'SHELXS-97 (Sheldrick, 2008)'
_diffrn_ambient_temperature 173(2)
_diffrn_measured_fraction_theta_full 0.997
_diffrn_measured_fraction_theta_max 0.997
_diffrn_measurement_device_type 'Saturn724+ CCD'
_diffrn_measurement_method '\w scans at fixed \c = 45\%'
_diffrn_radiation_monochromator graphite
_diffrn_radiation_source 'sealed tube'
_diffrn_radiation_type MoK\a
_diffrn_radiation_wavelength 0.71073
_diffrn_reflns_av_R_equivalents 0.0448
_diffrn_reflns_av_sigmaI/netI 0.0412
_diffrn_reflns_limit_h_max 12
_diffrn_reflns_limit_h_min -12
_diffrn_reflns_limit_k_max 13
_diffrn_reflns_limit_k_min -12
_diffrn_reflns_limit_l_max 15
_diffrn_reflns_limit_l_min -15
_diffrn_reflns_number 14459
_diffrn_reflns_theta_full 27.48
_diffrn_reflns_theta_max 27.48
_diffrn_reflns_theta_min 2.66
_exptl_absorpt_coefficient_mu 0.210
_exptl_absorpt_correction_T_max 0.9753
_exptl_absorpt_correction_T_min 0.9359
_exptl_absorpt_correction_type multi-scan
_exptl_absorpt_process_details 'CrystalClear (Rigaku Inc., 2007)'
_exptl_crystal_colour colorless
_exptl_crystal_density_diffrn 1.416
_exptl_crystal_density_method 'not measured'
_exptl_crystal_description block
_exptl_crystal_F_000 484
_exptl_crystal_size_max 0.32
_exptl_crystal_size_mid 0.29
_exptl_crystal_size_min 0.12
_refine_diff_density_max 0.281
_refine_diff_density_min -0.322
_refine_diff_density_rms 0.044
_refine_ls_extinction_method none
_refine_ls_goodness_of_fit_ref 1.162
_refine_ls_hydrogen_treatment constr
_refine_ls_matrix_type full
_refine_ls_number_parameters 307
_refine_ls_number_reflns 5004
_refine_ls_number_restraints 0
_refine_ls_restrained_S_all 1.162
_refine_ls_R_factor_all 0.0652
_refine_ls_R_factor_gt 0.0587
_refine_ls_shift/su_max 0.001
_refine_ls_shift/su_mean 0.000
_refine_ls_structure_factor_coef Fsqd
_refine_ls_weighting_details 'calc w=1/[\s^2^(Fo^2^)+(0.0365P)^2^+0.5168P] where P=(Fo^2^+2Fc^2^)/3'
_refine_ls_weighting_scheme calc
_refine_ls_wR_factor_gt 0.1230
_refine_ls_wR_factor_ref 0.1266
_reflns_number_gt 4574
_reflns_number_total 5004
_reflns_threshold_expression >2sigma(I)
_cod_data_source_file c3ra23432k.txt
_cod_data_source_block sa1765
_cod_original_cell_volume 1095.0(5)
_cod_original_sg_symbol_H-M P-1
_cod_database_code 7238936

loop_
_symmetry_equiv_pos_as_xyz
'x, y, z'
'-x, -y, -z'

loop_
_atom_site_label
_atom_site_type_symbol
_atom_site_fract_x
_atom_site_fract_y
_atom_site_fract_z
_atom_site_U_iso_or_equiv
_atom_site_adp_type
_atom_site_occupancy
_atom_site_symmetry_multiplicity
_atom_site_calc_flag
_atom_site_refinement_flags
Cl1 Cl 0.93400(7) 0.18782(8) -0.19695(5) 0.0627(2) Uani 1 1 d .
O1 O 0.55739(16) -0.17546(14) 0.19599(12) 0.0386(3) Uani 1 1 d .
O2 O 0.88334(14) -0.15357(13) 0.50000(12) 0.0333(3) Uani 1 1 d .
O3 O 0.43450(15) 0.43418(13) 0.40145(11) 0.0339(3) Uani 1 1 d .
N1 N 0.70614(16) 0.08399(14) 0.46099(12) 0.0247(3) Uani 1 1 d .
N2 N 0.60647(17) 0.29411(16) 0.52143(13) 0.0296(3) Uani 1 1 d .
H2 H 0.5468 0.3721 0.5296 0.035 Uiso 1 1 calc R
C1 C 0.56374(18) 0.08288(17) 0.27325(14) 0.0237(4) Uani 1 1 d .
H1 H 0.4685 0.0654 0.2616 0.028 Uiso 1 1 calc R
C2 C 0.53137(19) 0.20339(17) 0.35886(15) 0.0246(4) Uani 1 1 d .
C3 C 0.60932(19) 0.19819(17) 0.44404(14) 0.0239(4) Uani 1 1 d .
C4 C 0.7112(2) 0.25800(19) 0.59139(16) 0.0310(4) Uani 1 1 d .
H4A H 0.6649 0.2775 0.6752 0.037 Uiso 1 1 calc R
H4B H 0.7941 0.3069 0.5681 0.037 Uiso 1 1 calc R
C5 C 0.7608(2) 0.10692(19) 0.56495(16) 0.0301(4) Uani 1 1 d .
H5B H 0.8685 0.0821 0.5477 0.036 Uiso 1 1 calc R
H5A H 0.7172 0.0546 0.6308 0.036 Uiso 1 1 calc R
C6 C 0.70844(18) -0.03774(17) 0.40659(15) 0.0235(4) Uani 1 1 d .
C7 C 0.63634(18) -0.04251(17) 0.32104(15) 0.0239(4) Uani 1 1 d .
C8 C 0.63131(19) -0.17136(18) 0.26713(16) 0.0272(4) Uani 1 1 d .
C9 C 0.71558(19) -0.29683(18) 0.29973(16) 0.0273(4) Uani 1 1 d .
C10 C 0.79630(19) -0.29162(18) 0.38215(15) 0.0268(4) Uani 1 1 d .
C11 C 0.80148(19) -0.16135(18) 0.43681(15) 0.0255(4) Uani 1 1 d .
C12 C 0.8783(2) -0.4095(2) 0.41029(17) 0.0357(4) Uani 1 1 d .
H12 H 0.9333 -0.4061 0.4666 0.043 Uiso 1 1 calc R
C13 C 0.8795(2) -0.5313(2) 0.35615(19) 0.0411(5) Uani 1 1 d .
H13 H 0.9353 -0.6116 0.3753 0.049 Uiso 1 1 calc R
C14 C 0.7993(3) -0.5361(2) 0.2741(2) 0.0429(5) Uani 1 1 d .
H14 H 0.8006 -0.6198 0.2368 0.051 Uiso 1 1 calc R
C15 C 0.7173(2) -0.4196(2) 0.24594(18) 0.0359(4) Uani 1 1 d .
H15 H 0.6621 -0.4236 0.1898 0.043 Uiso 1 1 calc R
C16 C 0.65833(19) 0.10880(17) 0.15425(15) 0.0242(4) Uani 1 1 d .
C17 C 0.8030(2) 0.12392(18) 0.14061(16) 0.0285(4) Uani 1 1 d .
H17 H 0.8439 0.1174 0.2062 0.034 Uiso 1 1 calc R
C18 C 0.8880(2) 0.1482(2) 0.03341(17) 0.0339(4) Uani 1 1 d .
H18 H 0.9864 0.1589 0.0251 0.041 Uiso 1 1 calc R
C19 C 0.8276(2) 0.1567(2) -0.06124(16) 0.0355(4) Uani 1 1 d .
C20 C 0.6857(2) 0.1420(2) -0.05109(17) 0.0397(5) Uani 1 1 d .
H20 H 0.6456 0.1482 -0.1172 0.048 Uiso 1 1 calc R
C21 C 0.6016(2) 0.1180(2) 0.05693(16) 0.0325(4) Uani 1 1 d .
H21 H 0.5032 0.1076 0.0645 0.039 Uiso 1 1 calc R
C22 C 0.44262(19) 0.32859(18) 0.34352(15) 0.0268(4) Uani 1 1 d .
C23 C 0.3569(2) 0.33879(19) 0.25157(15) 0.0293(4) Uani 1 1 d .
C24 C 0.2617(2) 0.2517(2) 0.24434(17) 0.0341(4) Uani 1 1 d .
H24 H 0.2500 0.1821 0.2981 0.041 Uiso 1 1 calc R
C25 C 0.1834(2) 0.2654(3) 0.15937(19) 0.0453(5) Uani 1 1 d .
H25 H 0.1183 0.2054 0.1552 0.054 Uiso 1 1 calc R
C26 C 0.2001(3) 0.3658(3) 0.0812(2) 0.0515(6) Uani 1 1 d .
H26 H 0.1481 0.3739 0.0220 0.062 Uiso 1 1 calc R
C27 C 0.2922(3) 0.4547(2) 0.0884(2) 0.0505(6) Uani 1 1 d .
H27 H 0.3027 0.5246 0.0348 0.061 Uiso 1 1 calc R
C28 C 0.3695(2) 0.4420(2) 0.17394(18) 0.0391(5) Uani 1 1 d .
H28 H 0.4315 0.5044 0.1795 0.047 Uiso 1 1 calc R

loop_
_atom_site_aniso_label
_atom_site_aniso_U_11
_atom_site_aniso_U_22
_atom_site_aniso_U_33
_atom_site_aniso_U_23
_atom_site_aniso_U_13
_atom_site_aniso_U_12
Cl1 0.0396(3) 0.1096(6) 0.0324(3) 0.0230(3) -0.0001(2) -0.0078(3)
O1 0.0433(8) 0.0346(8) 0.0449(8) -0.0049(6) -0.0243(7) -0.0064(6)
O2 0.0327(7) 0.0357(7) 0.0342(7) 0.0019(6) -0.0160(6) -0.0026(6)
O3 0.0413(8) 0.0280(7) 0.0320(7) -0.0044(6) -0.0131(6) 0.0014(6)
N1 0.0270(7) 0.0250(7) 0.0238(7) 0.0001(6) -0.0108(6) -0.0022(6)
N2 0.0336(8) 0.0297(8) 0.0263(8) -0.0037(6) -0.0120(6) -0.0010(6)
C1 0.0226(8) 0.0261(9) 0.0228(8) 0.0000(7) -0.0068(7) -0.0039(7)
C2 0.0260(9) 0.0260(9) 0.0215(8) 0.0005(7) -0.0057(7) -0.0042(7)
C3 0.0242(8) 0.0249(9) 0.0212(8) 0.0003(7) -0.0039(7) -0.0032(7)
C4 0.0361(10) 0.0332(10) 0.0277(9) 0.0005(8) -0.0140(8) -0.0082(8)
C5 0.0334(10) 0.0335(10) 0.0260(9) -0.0010(7) -0.0127(8) -0.0053(8)
C6 0.0213(8) 0.0252(9) 0.0236(8) 0.0006(7) -0.0037(7) -0.0054(6)
C7 0.0209(8) 0.0263(9) 0.0237(8) 0.0005(7) -0.0041(7) -0.0035(7)
C8 0.0251(9) 0.0295(9) 0.0277(9) 0.0006(7) -0.0062(7) -0.0066(7)
C9 0.0259(9) 0.0259(9) 0.0287(9) 0.0006(7) -0.0024(7) -0.0067(7)
C10 0.0243(9) 0.0273(9) 0.0263(9) 0.0016(7) -0.0015(7) -0.0044(7)
C11 0.0234(8) 0.0281(9) 0.0235(8) 0.0041(7) -0.0033(7) -0.0041(7)
C12 0.0375(11) 0.0339(10) 0.0336(10) 0.0046(8) -0.0092(9) 0.0002(8)
C13 0.0473(12) 0.0273(10) 0.0434(12) 0.0025(9) -0.0073(10) 0.0028(9)
C14 0.0524(13) 0.0260(10) 0.0471(12) -0.0046(9) -0.0082(10) -0.0040(9)
C15 0.0376(11) 0.0314(10) 0.0385(11) -0.0037(8) -0.0083(9) -0.0072(8)
C16 0.0272(9) 0.0223(8) 0.0227(8) -0.0011(7) -0.0061(7) -0.0032(7)
C17 0.0294(9) 0.0331(10) 0.0254(9) -0.0001(7) -0.0102(7) -0.0076(7)
C18 0.0279(9) 0.0433(11) 0.0320(10) 0.0025(8) -0.0077(8) -0.0097(8)
C19 0.0317(10) 0.0467(12) 0.0242(9) 0.0054(8) -0.0018(8) -0.0033(8)
C20 0.0323(10) 0.0621(14) 0.0243(9) 0.0021(9) -0.0110(8) -0.0017(9)
C21 0.0244(9) 0.0477(12) 0.0259(9) 0.0006(8) -0.0079(7) -0.0055(8)
C22 0.0272(9) 0.0296(9) 0.0214(8) -0.0001(7) -0.0038(7) -0.0017(7)
C23 0.0288(9) 0.0318(10) 0.0244(9) -0.0018(7) -0.0066(7) 0.0030(7)
C24 0.0265(9) 0.0442(11) 0.0298(10) 0.0024(8) -0.0068(8) -0.0018(8)
C25 0.0333(11) 0.0672(15) 0.0381(11) 0.0011(11) -0.0140(9) -0.0091(10)
C26 0.0503(14) 0.0713(17) 0.0379(12) 0.0056(11) -0.0260(11) -0.0032(12)
C27 0.0645(16) 0.0525(14) 0.0362(12) 0.0129(10) -0.0210(11) -0.0028(12)
C28 0.0470(12) 0.0372(11) 0.0346(11) 0.0023(9) -0.0155(9) -0.0032(9)

loop_
_atom_type_symbol
_atom_type_description
_atom_type_scat_dispersion_real
_atom_type_scat_dispersion_imag
_atom_type_scat_source
C C 0.0033 0.0016 'International Tables Vol C Tables 4.2.6.8 and 6.1.1.4'
H H 0.0000 0.0000 'International Tables Vol C Tables 4.2.6.8 and 6.1.1.4'
N N 0.0061 0.0033 'International Tables Vol C Tables 4.2.6.8 and 6.1.1.4'
O O 0.0106 0.0060 'International Tables Vol C Tables 4.2.6.8 and 6.1.1.4'
Cl Cl 0.1484 0.1585 'International Tables Vol C Tables 4.2.6.8 and 6.1.1.4'

loop_
_geom_angle_atom_site_label_1
_geom_angle_atom_site_label_2
_geom_angle_atom_site_label_3
_geom_angle
C6 N1 C3 119.85(14)
C6 N1 C5 127.74(14)
C3 N1 C5 109.77(14)
C3 N2 C4 113.54(15)
C3 N2 H2 123.2
C4 N2 H2 123.2
C7 C1 C2 111.25(14)
C7 C1 C16 109.51(14)
C2 C1 C16 112.55(14)
C7 C1 H1 107.8
C2 C1 H1 107.8
C16 C1 H1 107.8
C3 C2 C22 118.61(16)
C3 C2 C1 118.10(15)
C22 C2 C1 122.49(15)
N2 C3 C2 128.23(16)
N2 C3 N1 108.62(15)
C2 C3 N1 123.16(15)
N2 C4 C5 102.96(14)
N2 C4 H4A 111.2
C5 C4 H4A 111.2
N2 C4 H4B 111.2
C5 C4 H4B 111.2
H4A C4 H4B 109.1
N1 C5 C4 103.01(14)
N1 C5 H5B 111.2
C4 C5 H5B 111.2
N1 C5 H5A 111.2
C4 C5 H5A 111.2
H5B C5 H5A 109.1
C7 C6 N1 120.23(15)
C7 C6 C11 121.10(16)
N1 C6 C11 118.49(15)
C6 C7 C8 120.78(16)
C6 C7 C1 122.68(15)
C8 C7 C1 116.49(15)
O1 C8 C7 120.28(16)
O1 C8 C9 120.52(16)
C7 C8 C9 119.20(15)
C15 C9 C10 119.71(17)
C15 C9 C8 120.12(17)
C10 C9 C8 120.15(16)
C9 C10 C12 119.89(17)
C9 C10 C11 120.72(16)
C12 C10 C11 119.34(17)
O2 C11 C10 121.36(16)
O2 C11 C6 121.01(16)
C10 C11 C6 117.54(15)
C13 C12 C10 120.00(19)
C13 C12 H12 120.0
C10 C12 H12 120.0
C12 C13 C14 119.97(19)
C12 C13 H13 120.0
C14 C13 H13 120.0
C13 C14 C15 120.36(19)
C13 C14 H14 119.8
C15 C14 H14 119.8
C14 C15 C9 120.06(19)
C14 C15 H15 120.0
C9 C15 H15 120.0
C21 C16 C17 118.20(16)
C21 C16 C1 120.60(16)
C17 C16 C1 121.20(15)
C18 C17 C16 121.20(17)
C18 C17 H17 119.4
C16 C17 H17 119.4
C19 C18 C17 118.85(18)
C19 C18 H18 120.6
C17 C18 H18 120.6
C20 C19 C18 121.54(18)
C20 C19 Cl1 119.27(15)
C18 C19 Cl1 119.19(16)
C19 C20 C21 119.00(18)
C19 C20 H20 120.5
C21 C20 H20 120.5
C20 C21 C16 121.22(18)
C20 C21 H21 119.4
C16 C21 H21 119.4
O3 C22 C2 123.01(16)
O3 C22 C23 116.65(16)
C2 C22 C23 120.31(15)
C24 C23 C28 118.66(18)
C24 C23 C22 122.38(17)
C28 C23 C22 118.92(18)
C23 C24 C25 120.7(2)
C23 C24 H24 119.7
C25 C24 H24 119.7
C26 C25 C24 119.9(2)
C26 C25 H25 120.0
C24 C25 H25 120.0
C25 C26 C27 120.2(2)
C25 C26 H26 119.9
C27 C26 H26 119.9
C26 C27 C28 120.0(2)
C26 C27 H27 120.0
C28 C27 H27 120.0
C27 C28 C23 120.6(2)
C27 C28 H28 119.7
C23 C28 H28 119.7

loop_
_geom_bond_atom_site_label_1
_geom_bond_atom_site_label_2
_geom_bond_distance
Cl1 C19 1.745(2)
O1 C8 1.231(2)
O2 C11 1.221(2)
O3 C22 1.249(2)
N1 C6 1.382(2)
N1 C3 1.396(2)
N1 C5 1.484(2)
N2 C3 1.326(2)
N2 C4 1.451(2)
N2 H2 0.8800
C1 C7 1.513(2)
C1 C2 1.525(2)
C1 C16 1.531(2)
C1 H1 1.0000
C2 C3 1.390(2)
C2 C22 1.433(2)
C4 C5 1.525(3)
C4 H4A 0.9900
C4 H4B 0.9900
C5 H5B 0.9900
C5 H5A 0.9900
C6 C7 1.364(2)
C6 C11 1.499(2)
C7 C8 1.462(2)
C8 C9 1.483(3)
C9 C15 1.389(3)
C9 C10 1.392(3)
C10 C12 1.394(3)
C10 C11 1.479(3)
C12 C13 1.384(3)
C12 H12 0.9500
C13 C14 1.384(3)
C13 H13 0.9500
C14 C15 1.384(3)
C14 H14 0.9500
C15 H15 0.9500
C16 C21 1.386(2)
C16 C17 1.393(2)
C17 C18 1.381(3)
C17 H17 0.9500
C18 C19 1.378(3)
C18 H18 0.9500
C19 C20 1.371(3)
C20 C21 1.384(3)
C20 H20 0.9500
C21 H21 0.9500
C22 C23 1.510(2)
C23 C24 1.387(3)
C23 C28 1.389(3)
C24 C25 1.388(3)
C24 H24 0.9500
C25 C26 1.375(3)
C25 H25 0.9500
C26 C27 1.378(4)
C26 H26 0.9500
C27 C28 1.387(3)
C27 H27 0.9500
C28 H28 0.9500

loop_
_geom_hbond_atom_site_label_D
_geom_hbond_atom_site_label_H
_geom_hbond_atom_site_label_A
_geom_hbond_distance_DH
_geom_hbond_distance_HA
_geom_hbond_distance_DA
_geom_hbond_angle_DHA
_geom_hbond_site_symmetry_A
N2 H2 O3 0.88 2.10 2.657(2) 120.5 .
N2 H2 O3 0.88 2.17 2.821(2) 130.3 2_666

loop_
_geom_torsion_atom_site_label_1
_geom_torsion_atom_site_label_2
_geom_torsion_atom_site_label_3
_geom_torsion_atom_site_label_4
_geom_torsion
C7 C1 C2 C3 20.6(2)
C16 C1 C2 C3 -102.76(18)
C7 C1 C2 C22 -169.81(15)
C16 C1 C2 C22 66.9(2)
C4 N2 C3 C2 -175.13(18)
C4 N2 C3 N1 5.3(2)
C22 C2 C3 N2 4.8(3)
C1 C2 C3 N2 174.84(17)
C22 C2 C3 N1 -175.69(16)
C1 C2 C3 N1 -5.6(3)
C6 N1 C3 N2 167.78(15)
C5 N1 C3 N2 4.8(2)
C6 N1 C3 C2 -11.8(3)
C5 N1 C3 C2 -174.82(16)
C3 N2 C4 C5 -12.6(2)
C6 N1 C5 C4 -173.27(16)
C3 N1 C5 C4 -11.97(19)
N2 C4 C5 N1 13.94(18)
C3 N1 C6 C7 11.7(2)
C5 N1 C6 C7 171.30(16)
C3 N1 C6 C11 -173.32(15)
C5 N1 C6 C11 -13.7(3)
N1 C6 C7 C8 -176.68(15)
C11 C6 C7 C8 8.4(2)
N1 C6 C7 C1 6.0(3)
C11 C6 C7 C1 -168.85(15)
C2 C1 C7 C6 -21.5(2)
C16 C1 C7 C6 103.58(18)
C2 C1 C7 C8 161.14(15)
C16 C1 C7 C8 -73.81(18)
C6 C7 C8 O1 174.80(17)
C1 C7 C8 O1 -7.8(2)
C6 C7 C8 C9 -4.9(2)
C1 C7 C8 C9 172.58(15)
O1 C8 C9 C15 3.1(3)
C7 C8 C9 C15 -177.26(17)
O1 C8 C9 C10 -178.58(17)
C7 C8 C9 C10 1.1(3)
C15 C9 C10 C12 0.0(3)
C8 C9 C10 C12 -178.38(17)
C15 C9 C10 C11 177.27(17)
C8 C9 C10 C11 -1.1(3)
C9 C10 C11 O2 -172.36(17)
C12 C10 C11 O2 5.0(3)
C9 C10 C11 C6 4.3(2)
C12 C10 C11 C6 -178.34(16)
C7 C6 C11 O2 168.58(17)
N1 C6 C11 O2 -6.4(2)
C7 C6 C11 C10 -8.1(2)
N1 C6 C11 C10 176.88(15)
C9 C10 C12 C13 0.1(3)
C11 C10 C12 C13 -177.22(18)
C10 C12 C13 C14 0.0(3)
C12 C13 C14 C15 -0.2(3)
C13 C14 C15 C9 0.3(3)
C10 C9 C15 C14 -0.2(3)
C8 C9 C15 C14 178.18(18)
C7 C1 C16 C21 123.12(18)
C2 C1 C16 C21 -112.58(18)
C7 C1 C16 C17 -57.0(2)
C2 C1 C16 C17 67.3(2)
C21 C16 C17 C18 0.4(3)
C1 C16 C17 C18 -179.55(17)
C16 C17 C18 C19 -0.4(3)
C17 C18 C19 C20 0.2(3)
C17 C18 C19 Cl1 179.81(15)
C18 C19 C20 C21 -0.1(3)
Cl1 C19 C20 C21 -179.67(16)
C19 C20 C21 C16 0.1(3)
C17 C16 C21 C20 -0.2(3)
C1 C16 C21 C20 179.70(18)
C3 C2 C22 O3 1.6(3)
C1 C2 C22 O3 -167.96(16)
C3 C2 C22 C23 179.67(16)
C1 C2 C22 C23 10.1(3)
O3 C22 C23 C24 -128.40(19)
C2 C22 C23 C24 53.4(2)
O3 C22 C23 C28 49.2(2)
C2 C22 C23 C28 -128.98(19)
C28 C23 C24 C25 1.6(3)
C22 C23 C24 C25 179.22(18)
C23 C24 C25 C26 0.1(3)
C24 C25 C26 C27 -1.3(4)
C25 C26 C27 C28 0.7(4)
C26 C27 C28 C23 1.1(4)
C24 C23 C28 C27 -2.2(3)
C22 C23 C28 C27 -179.90(19)
